data_7112833
loop_
_publ_author_name
'Jesuraj, Josepha L.'
'Sivaguru, J.'

_publ_section_title
;
 Photochemical type II reaction of atropchiral benzoylformamides to point
 chiral oxazolidin-4-ones. Axial chiral memory leading to enantiomeric
 resolution of photoproducts.
;
_journal_issue 26
_journal_name_full 'Chemical communications (Cambridge, England)'
_journal_page_first 4791
_journal_page_last 4793
_journal_paper_doi 10.1039/c0cc00470g
_journal_volume 46
_journal_year 2010
_chemical_formula_sum 'C21 H25 N O2'
_chemical_formula_weight 323.42
_chemical_name_systematic
;
?
;
_space_group_IT_number 2
_symmetry_cell_setting triclinic
_symmetry_space_group_name_Hall '-P 1'
_symmetry_space_group_name_H-M 'P -1'
_atom_sites_solution_hydrogens geom
_atom_sites_solution_primary direct
_atom_sites_solution_secondary difmap
_audit_conform_dict_location ftp://ftp.iucr.org/pub/cif_core.dic
_audit_conform_dict_name cif_core.dic
_audit_conform_dict_version 2.4
_audit_creation_date 2010-04-13T12:25:23-00:00
_audit_creation_method 'WinGX routine CIF_UPDATE'
_cell_angle_alpha 79.581(9)
_cell_angle_beta 85.526(10)
_cell_angle_gamma 87.199(10)
_cell_formula_units_Z 2
_cell_length_a 9.354(4)
_cell_length_b 9.792(5)
_cell_length_c 10.162(5)
_cell_measurement_reflns_used 1573
_cell_measurement_temperature 273(2)
_cell_measurement_theta_max 21.19
_cell_measurement_theta_min 2.66
_cell_volume 912.1(8)
_computing_cell_refinement 'Bruker SAINT'
_computing_data_collection 'Bruker CCD'
_computing_data_reduction 'Bruker SAINT'
_computing_molecular_graphics 'Bruker SHELXTL'
_computing_publication_material 'Bruker SHELXTL'
_computing_structure_refinement 'SHELXL-97 (Sheldrick, 2008)'
_computing_structure_solution 'SHELXS-97 (Sheldrick, 2008)'
_diffrn_ambient_temperature 273(2)
_diffrn_measured_fraction_theta_full 0.992
_diffrn_measured_fraction_theta_max 0.992
_diffrn_measurement_device_type 'CCD area detector'
_diffrn_measurement_method 'phi and omega scans'
_diffrn_radiation_monochromator graphite
_diffrn_radiation_type MoK\a
_diffrn_radiation_wavelength 0.71073
_diffrn_reflns_av_R_equivalents 0.0597
_diffrn_reflns_av_unetI/netI 0.0859
_diffrn_reflns_limit_h_max 11
_diffrn_reflns_limit_h_min -11
_diffrn_reflns_limit_k_max 11
_diffrn_reflns_limit_k_min -11
_diffrn_reflns_limit_l_max 12
_diffrn_reflns_limit_l_min -12
_diffrn_reflns_number 7296
_diffrn_reflns_theta_full 25.3
_diffrn_reflns_theta_max 25.3
_diffrn_reflns_theta_min 2.04
_diffrn_standards_number 0
_exptl_absorpt_coefficient_mu 0.075
_exptl_absorpt_correction_T_max 0.7452
_exptl_absorpt_correction_T_min 0.6334
_exptl_absorpt_correction_type numerical
_exptl_absorpt_process_details 'SADABS v. 2007/4 (SAINT 7.34A)'
_exptl_crystal_colour colorless
_exptl_crystal_density_diffrn 1.178
_exptl_crystal_density_method 'not measured'
_exptl_crystal_description chunk
_exptl_crystal_F_000 348
_exptl_crystal_size_max 0.66
_exptl_crystal_size_mid 0.22
_exptl_crystal_size_min 0.14
_refine_diff_density_max 0.19
_refine_diff_density_min -0.189
_refine_diff_density_rms 0.048
_refine_ls_extinction_coef 0.061(8)
_refine_ls_extinction_expression Fc^*^=kFc[1+0.001xFc^2^\l^3^/sin(2\q)]^-1/4^
_refine_ls_extinction_method SHELXL
_refine_ls_goodness_of_fit_ref 0.938
_refine_ls_hydrogen_treatment mixed
_refine_ls_matrix_type full
_refine_ls_number_parameters 318
_refine_ls_number_reflns 3296
_refine_ls_number_restraints 0
_refine_ls_restrained_S_all 0.938
_refine_ls_R_factor_all 0.1201
_refine_ls_R_factor_gt 0.0558
_refine_ls_shift/su_max 0.002
_refine_ls_shift/su_mean 0
_refine_ls_structure_factor_coef Fsqd
_refine_ls_weighting_details 'calc w=1/[\s^2^(Fo^2^)+(0.0959P)^2^+0.0000P] where P=(Fo^2^+2Fc^2^)/3'
_refine_ls_weighting_scheme calc
_refine_ls_wR_factor_gt 0.1401
_refine_ls_wR_factor_ref 0.1763
_reflns_number_gt 1749
_reflns_number_total 3296
_reflns_threshold_expression >2\s(I)
_cod_data_source_file c0cc00470g.txt
_cod_data_source_block cis2a
_cod_depositor_comments
;
The following automatic conversions were performed:

'_symmetry_cell_setting' value 'Triclinic' changed to 'triclinic'
according to
/usr/data/users/saulius/automatic-downloads/retrospective/RSC/lib/dictionaries/cif_core.dic
dictionary named 'cif_core.dic' version 2.4.2 from 2011-04-26.

Automatic conversion script
Id: cif_fix_values 2281 2013-09-26 08:29:07Z andrius 
;
_cod_original_sg_symbol_H-M P-1
_cod_database_code 7112833

loop_
_symmetry_equiv_pos_as_xyz
'x, y, z'
'-x, -y, -z'

loop_
_atom_site_label
_atom_site_type_symbol
_atom_site_fract_x
_atom_site_fract_y
_atom_site_fract_z
_atom_site_U_iso_or_equiv
_atom_site_adp_type
_atom_site_occupancy
_atom_site_symmetry_multiplicity
_atom_site_calc_flag
O2 O 0.1600(2) 0.61560(19) 0.47392(18) 0.0646(6) Uani 1 1 d
N1 N 0.0614(2) 0.6956(2) 0.2731(2) 0.0500(6) Uani 1 1 d
O1 O 0.0843(2) 0.5032(2) 0.1799(2) 0.0770(7) Uani 1 1 d
C21 C 0.2962(3) 0.4178(2) 0.2926(3) 0.0522(7) Uani 1 1 d
C20 C 0.1230(3) 0.6000(3) 0.3648(3) 0.0509(7) Uani 1 1 d
C19 C 0.1275(3) 0.9409(3) 0.2637(2) 0.0526(7) Uani 1 1 d
C18 C 0.0285(3) 0.8364(3) 0.2922(2) 0.0506(7) Uani 1 1 d
C17 C -0.1103(3) 0.8644(4) 0.3430(3) 0.0678(8) Uani 1 1 d
C16 C 0.2847(3) 0.9331(3) 0.2075(3) 0.0624(8) Uani 1 1 d
C15 C -0.0600(4) 1.0983(4) 0.3356(3) 0.0758(9) Uani 1 1 d
C14 C 0.0759(3) 1.0719(3) 0.2872(3) 0.0685(8) Uani 1 1 d
C13 C 0.1416(3) 0.4680(3) 0.3069(3) 0.0568(7) Uani 1 1 d
C12 C 0.0044(3) 0.6325(3) 0.1678(3) 0.0575(7) Uani 1 1 d
C11 C 0.3510(4) 0.7899(4) 0.1972(4) 0.0707(9) Uani 1 1 d
C10 C -0.1545(4) 0.9947(4) 0.3641(3) 0.0783(10) Uani 1 1 d
C9 C 0.3611(4) 0.4042(3) 0.1687(3) 0.0692(9) Uani 1 1 d
C8 C 0.3772(4) 0.3858(3) 0.4019(4) 0.0720(9) Uani 1 1 d
C7 C 0.0374(4) 0.7133(4) 0.0304(3) 0.0773(10) Uani 1 1 d
C6 C -0.1534(4) 0.6037(4) 0.1927(4) 0.0760(9) Uani 1 1 d
C5 C 0.3805(4) 0.9935(5) 0.2952(6) 0.0916(12) Uani 1 1 d
C4 C 0.5211(4) 0.3430(4) 0.3857(5) 0.0882(12) Uani 1 1 d
C3 C 0.5022(4) 0.3596(4) 0.1552(5) 0.0887(11) Uani 1 1 d
C2 C 0.5819(4) 0.3298(4) 0.2628(5) 0.0897(11) Uani 1 1 d
C1 C 0.2918(6) 1.0219(6) 0.0657(5) 0.1081(16) Uani 1 1 d
H1 H 0.080(3) 0.393(3) 0.352(2) 0.051(7) Uiso 1 1 d
H2 H 0.358(3) 0.733(3) 0.280(3) 0.062(9) Uiso 1 1 d
H3 H 0.143(4) 0.732(3) 0.006(3) 0.096(11) Uiso 1 1 d
H4 H -0.212(3) 0.686(3) 0.174(3) 0.071(9) Uiso 1 1 d
H5 H 0.457(4) 0.801(3) 0.171(3) 0.086(9) Uiso 1 1 d
H6 H 0.149(3) 1.152(3) 0.268(3) 0.072(8) Uiso 1 1 d
H7 H 0.370(4) 0.935(4) 0.381(4) 0.099(14) Uiso 1 1 d
H8 H -0.014(4) 0.817(4) 0.019(4) 0.116(12) Uiso 1 1 d
H9 H -0.245(4) 1.006(3) 0.396(3) 0.093(11) Uiso 1 1 d
H10 H -0.007(4) 0.672(4) -0.032(4) 0.100(11) Uiso 1 1 d
H11 H 0.306(4) 0.740(4) 0.127(4) 0.136(15) Uiso 1 1 d
H12 H -0.172(3) 0.792(3) 0.365(3) 0.066(8) Uiso 1 1 d
H13 H 0.304(4) 0.431(3) 0.099(3) 0.090(11) Uiso 1 1 d
H14 H 0.564(4) 0.334(4) 0.457(4) 0.101(13) Uiso 1 1 d
H15 H -0.179(3) 0.540(3) 0.123(3) 0.100(10) Uiso 1 1 d
H16 H 0.545(4) 0.345(3) 0.065(4) 0.100(11) Uiso 1 1 d
H17 H -0.181(4) 0.554(4) 0.285(4) 0.110(13) Uiso 1 1 d
H18 H 0.222(6) 0.989(5) 0.002(5) 0.16(2) Uiso 1 1 d
H19 H 0.480(5) 0.982(4) 0.248(4) 0.136(15) Uiso 1 1 d
H20 H -0.085(3) 1.194(4) 0.350(3) 0.099(10) Uiso 1 1 d
H21 H 0.386(5) 1.019(4) 0.034(4) 0.123(14) Uiso 1 1 d
H22 H 0.333(3) 0.394(3) 0.490(3) 0.076(9) Uiso 1 1 d
H23 H 0.355(5) 1.088(6) 0.298(5) 0.160(19) Uiso 1 1 d
H24 H 0.693(4) 0.296(4) 0.249(3) 0.109(11) Uiso 1 1 d
H25 H 0.264(5) 1.119(6) 0.065(5) 0.17(2) Uiso 1 1 d

loop_
_atom_site_aniso_label
_atom_site_aniso_U_11
_atom_site_aniso_U_22
_atom_site_aniso_U_33
_atom_site_aniso_U_23
_atom_site_aniso_U_13
_atom_site_aniso_U_12
O2 0.0714(13) 0.0731(13) 0.0533(12) -0.0193(9) -0.0111(9) -0.0028(10)
N1 0.0492(13) 0.0517(13) 0.0528(13) -0.0175(11) -0.0082(10) -0.0012(10)
O1 0.0842(14) 0.0744(14) 0.0873(15) -0.0439(11) -0.0446(11) 0.0215(11)
C21 0.0579(17) 0.0416(14) 0.0591(17) -0.0097(12) -0.0113(13) -0.0060(12)
C20 0.0454(15) 0.0543(16) 0.0543(17) -0.0113(13) -0.0048(12) -0.0053(12)
C19 0.0536(16) 0.0537(16) 0.0510(15) -0.0116(12) -0.0029(12) 0.0017(13)
C18 0.0507(16) 0.0571(17) 0.0457(14) -0.0146(12) -0.0030(11) 0.0021(13)
C17 0.0556(19) 0.077(2) 0.073(2) -0.0212(17) 0.0058(15) -0.0047(17)
C16 0.0545(17) 0.0567(17) 0.0744(19) -0.0093(15) 0.0040(14) -0.0085(13)
C15 0.077(2) 0.066(2) 0.091(2) -0.0317(18) -0.0123(18) 0.0139(19)
C14 0.064(2) 0.0600(19) 0.083(2) -0.0175(16) -0.0068(16) 0.0052(16)
C13 0.0564(17) 0.0556(17) 0.0637(18) -0.0189(14) -0.0142(14) -0.0061(14)
C12 0.0606(17) 0.0610(17) 0.0561(17) -0.0189(13) -0.0192(13) 0.0023(14)
C11 0.054(2) 0.073(2) 0.083(3) -0.017(2) 0.0108(17) 0.0026(16)
C10 0.063(2) 0.094(3) 0.081(2) -0.0342(19) 0.0074(17) 0.019(2)
C9 0.076(2) 0.0645(19) 0.066(2) -0.0066(16) -0.0109(17) 0.0037(16)
C8 0.080(2) 0.066(2) 0.072(2) -0.0108(17) -0.0196(18) -0.0001(16)
C7 0.083(3) 0.095(3) 0.060(2) -0.0223(19) -0.0148(18) -0.009(2)
C6 0.059(2) 0.086(3) 0.090(3) -0.025(2) -0.0239(18) -0.0056(18)
C5 0.069(2) 0.073(3) 0.138(4) -0.029(3) -0.009(2) -0.0102(19)
C4 0.079(3) 0.075(2) 0.114(3) -0.010(2) -0.049(3) 0.0045(18)
C3 0.085(3) 0.076(2) 0.099(3) -0.010(2) 0.016(2) 0.0073(19)
C2 0.070(3) 0.067(2) 0.130(4) -0.012(2) -0.006(3) -0.0047(18)
C1 0.078(3) 0.122(4) 0.099(3) 0.031(3) 0.026(3) 0.005(3)

loop_
_atom_type_symbol
_atom_type_description
_atom_type_scat_dispersion_real
_atom_type_scat_dispersion_imag
_atom_type_scat_source
C C 0.0033 0.0016 'International Tables Vol C Tables 4.2.6.8 and 6.1.1.4'
H H 0 0 'International Tables Vol C Tables 4.2.6.8 and 6.1.1.4'
N N 0.0061 0.0033 'International Tables Vol C Tables 4.2.6.8 and 6.1.1.4'
O O 0.0106 0.006 'International Tables Vol C Tables 4.2.6.8 and 6.1.1.4'

loop_
_geom_angle_atom_site_label_1
_geom_angle_atom_site_label_2
_geom_angle_atom_site_label_3
_geom_angle
C20 N1 C18 122.9(2)
C20 N1 C12 111.7(2)
C18 N1 C12 124.1(2)
C13 O1 C12 111.11(18)
C8 C21 C9 117.9(3)
C8 C21 C13 121.2(3)
C9 C21 C13 120.9(2)
O2 C20 N1 127.2(2)
O2 C20 C13 125.9(2)
N1 C20 C13 106.8(2)
C18 C19 C14 115.4(2)
C18 C19 C16 128.8(2)
C14 C19 C16 115.8(2)
C19 C18 C17 120.2(3)
C19 C18 N1 123.4(2)
C17 C18 N1 116.4(2)
C10 C17 C18 121.7(3)
C10 C17 H12 119.8(17)
C18 C17 H12 118.4(17)
C5 C16 C11 105.3(3)
C5 C16 C19 109.8(3)
C11 C16 C19 117.5(2)
C5 C16 C1 109.5(4)
C11 C16 C1 108.0(3)
C19 C16 C1 106.6(3)
C10 C15 C14 119.9(3)
C10 C15 H20 122.7(19)
C14 C15 H20 117.4(19)
C15 C14 C19 123.9(3)
C15 C14 H6 119.4(14)
C19 C14 H6 116.7(15)
O1 C13 C21 110.7(2)
O1 C13 C20 104.3(2)
C21 C13 C20 113.1(2)
O1 C13 H1 101.7(14)
C21 C13 H1 111.4(13)
C20 C13 H1 114.6(14)
O1 C12 N1 101.64(19)
O1 C12 C7 108.4(3)
N1 C12 C7 112.6(2)
O1 C12 C6 108.9(3)
N1 C12 C6 113.3(2)
C7 C12 C6 111.3(3)
C16 C11 H2 112.8(17)
C16 C11 H5 107.6(17)
H2 C11 H5 98(2)
C16 C11 H11 115(2)
H2 C11 H11 113(3)
H5 C11 H11 109(3)
C15 C10 C17 118.9(3)
C15 C10 H9 124(2)
C17 C10 H9 117(2)
C3 C9 C21 121.1(3)
C3 C9 H13 124(2)
C21 C9 H13 115(2)
C21 C8 C4 120.2(4)
C21 C8 H22 118.9(18)
C4 C8 H22 121.0(18)
C12 C7 H3 115.1(18)
C12 C7 H8 111.3(19)
H3 C7 H8 104(3)
C12 C7 H10 109(2)
H3 C7 H10 114(3)
H8 C7 H10 103(3)
C12 C6 H4 112.0(18)
C12 C6 H15 107.4(17)
H4 C6 H15 106(2)
C12 C6 H17 114(2)
H4 C6 H17 109(3)
H15 C6 H17 108(3)
C16 C5 H7 105(2)
C16 C5 H19 102(2)
H7 C5 H19 113(3)
C16 C5 H23 111(3)
H7 C5 H23 113(4)
H19 C5 H23 112(4)
C2 C4 C8 120.6(4)
C2 C4 H14 126(2)
C8 C4 H14 113(3)
C2 C3 C9 120.8(4)
C2 C3 H16 120(2)
C9 C3 H16 119(2)
C3 C2 C4 119.5(4)
C3 C2 H24 119.3(18)
C4 C2 H24 121.3(18)
C16 C1 H18 113(3)
C16 C1 H21 106(2)
H18 C1 H21 113(4)
C16 C1 H25 113(3)
H18 C1 H25 104(4)
H21 C1 H25 107(4)

loop_
_geom_bond_atom_site_label_1
_geom_bond_atom_site_label_2
_geom_bond_distance
O2 C20 1.224(3)
N1 C20 1.338(3)
N1 C18 1.442(3)
N1 C12 1.474(3)
O1 C13 1.414(3)
O1 C12 1.429(3)
C21 C8 1.375(4)
C21 C9 1.380(4)
C21 C13 1.509(4)
C20 C13 1.511(4)
C19 C18 1.390(4)
C19 C14 1.402(4)
C19 C16 1.539(4)
C18 C17 1.393(4)
C17 C10 1.370(4)
C17 H12 0.92(3)
C16 C5 1.521(5)
C16 C11 1.523(4)
C16 C1 1.542(5)
C15 C10 1.355(5)
C15 C14 1.357(4)
C15 H20 0.99(3)
C14 H6 1.05(3)
C13 H1 0.98(3)
C12 C7 1.492(4)
C12 C6 1.509(4)
C11 H2 0.93(3)
C11 H5 1.01(3)
C11 H11 1.06(5)
C10 H9 0.89(3)
C9 C3 1.374(5)
C9 H13 0.91(3)
C8 C4 1.397(5)
C8 H22 0.97(3)
C7 H3 1.02(3)
C7 H8 1.09(4)
C7 H10 0.94(4)
C6 H4 0.95(3)
C6 H15 1.07(4)
C6 H17 1.00(4)
C5 H7 0.95(4)
C5 H19 1.02(4)
C5 H23 0.95(5)
C4 C2 1.356(6)
C4 H14 0.85(4)
C3 C2 1.352(5)
C3 H16 1.00(4)
C2 H24 1.08(4)
C1 H18 1.05(6)
C1 H21 0.92(4)
C1 H25 0.97(6)
